data_2225410
loop_
_publ_author_name
'Necefo\(glu, Hacali'
'\,Cimen, Efdal'
'Tercan, Bar\?i\,s'
'Dal, Hakan'
'H\"okelek, Tuncer'

_publ_section_title Tetrakis(\m-4-methylbenzoato-\k^2^<i>O</i>:<i>O</i>')bis[(isonicotinamide-\k<i>N</i>)copper(II)]
_journal_coeditor_code XU2729
_journal_issue 3
_journal_name_full 'Acta Crystallographica Section E'
_journal_page_first m334
_journal_page_last m335
_journal_paper_doi 10.1107/S1600536810006513
_journal_volume 66
_journal_year 2010
_chemical_formula_iupac '[Cu2 (C8 H7 O2)4 (C6 H6 N2 O)2]'
_chemical_formula_moiety 'C44 H40 Cu2 N4 O10'
_chemical_formula_sum 'C44 H40 Cu2 N4 O10'
_chemical_formula_weight 911.88
_chemical_name_systematic
;
Tetrakis(\m-4-methylbenzoato-\k^2^<i>O</i>:<i>O</i>')bis[(isonicotinamide-
\k<i>N</i>)copper(II)]
;
_space_group_IT_number 14
_symmetry_cell_setting monoclinic
_symmetry_space_group_name_Hall '-P 2ybc'
_symmetry_space_group_name_H-M 'P 1 21/c 1'
_atom_sites_solution_hydrogens geom
_atom_sites_solution_primary direct
_atom_sites_solution_secondary difmap
_audit_creation_method SHELXL-97
_cell_angle_alpha 90.00
_cell_angle_beta 102.1280(10)
_cell_angle_gamma 90.00
_cell_formula_units_Z 2
_cell_length_a 11.2305(2)
_cell_length_b 23.4691(4)
_cell_length_c 8.00870(10)
_cell_measurement_reflns_used 3119
_cell_measurement_temperature 101(2)
_cell_measurement_theta_max 25.37
_cell_measurement_theta_min 2.54
_cell_volume 2063.74(6)
_computing_cell_refinement 'SAINT (Bruker, 2007)'
_computing_data_collection 'APEX2 (Bruker, 2007)'
_computing_data_reduction 'SAINT (Bruker, 2007)'
_computing_molecular_graphics 'ORTEP-3 for Windows (Farrugia, 1997)'
_computing_publication_material 'WinGX (Farrugia, 1999) and PLATON (Spek, 2009)'
_computing_structure_refinement 'SHELXL97 (Sheldrick, 2008)'
_computing_structure_solution 'SHELXS97 (Sheldrick, 2008)'
_diffrn_ambient_temperature 101(2)
_diffrn_measured_fraction_theta_full 0.996
_diffrn_measured_fraction_theta_max 0.996
_diffrn_measurement_device_type 'Bruker Kappa APEXII CCD area-detector diffractometer'
_diffrn_measurement_method '\f and \w scans'
_diffrn_radiation_monochromator graphite
_diffrn_radiation_source 'fine-focus sealed tube'
_diffrn_radiation_type MoK\a
_diffrn_radiation_wavelength 0.71073
_diffrn_reflns_av_R_equivalents 0.0619
_diffrn_reflns_av_sigmaI/netI 0.0674
_diffrn_reflns_limit_h_max 11
_diffrn_reflns_limit_h_min -14
_diffrn_reflns_limit_k_max 31
_diffrn_reflns_limit_k_min -31
_diffrn_reflns_limit_l_max 10
_diffrn_reflns_limit_l_min -10
_diffrn_reflns_number 20056
_diffrn_reflns_theta_full 28.28
_diffrn_reflns_theta_max 28.28
_diffrn_reflns_theta_min 1.74
_diffrn_standards_number 0
_exptl_absorpt_coefficient_mu 1.095
_exptl_absorpt_correction_T_max 0.8618
_exptl_absorpt_correction_T_min 0.7348
_exptl_absorpt_correction_type multi-scan
_exptl_absorpt_process_details '(SADABS; Bruker, 2005)'
_exptl_crystal_colour green
_exptl_crystal_density_diffrn 1.467
_exptl_crystal_density_method 'not measured'
_exptl_crystal_description block
_exptl_crystal_F_000 940
_exptl_crystal_size_max 0.30
_exptl_crystal_size_mid 0.24
_exptl_crystal_size_min 0.14
_refine_diff_density_max 0.473
_refine_diff_density_min -0.703
_refine_ls_extinction_method none
_refine_ls_goodness_of_fit_ref 1.014
_refine_ls_hydrogen_treatment mixed
_refine_ls_matrix_type full
_refine_ls_number_parameters 281
_refine_ls_number_reflns 5101
_refine_ls_number_restraints 0
_refine_ls_restrained_S_all 1.014
_refine_ls_R_factor_all 0.0787
_refine_ls_R_factor_gt 0.0434
_refine_ls_shift/su_max 0.001
_refine_ls_shift/su_mean 0.000
_refine_ls_structure_factor_coef Fsqd
_refine_ls_weighting_details 'calc w=1/[\s^2^(Fo^2^)+(0.0224P)^2^+2.5778P] where P=(Fo^2^+2Fc^2^)/3'
_refine_ls_weighting_scheme calc
_refine_ls_wR_factor_gt 0.0762
_refine_ls_wR_factor_ref 0.0868
_reflns_number_gt 3629
_reflns_number_total 5101
_reflns_threshold_expression I>2\s(I)
_cod_data_source_file xu2729.cif
_cod_data_source_block I
_cod_original_sg_symbol_H-M 'P 21/c'
_cod_database_code 2225410
_cod_database_fobs_code 2225410

loop_
_symmetry_equiv_pos_as_xyz
'x, y, z'
'-x, y+1/2, -z+1/2'
'-x, -y, -z'
'x, -y-1/2, z-1/2'

loop_
_atom_site_type_symbol
_atom_site_label
_atom_site_fract_x
_atom_site_fract_y
_atom_site_fract_z
_atom_site_U_iso_or_equiv
_atom_site_adp_type
_atom_site_calc_flag
_atom_site_refinement_flags
_atom_site_occupancy
_atom_site_disorder_assembly
_atom_site_disorder_group
Cu Cu1 0.95060(3) 0.966319(13) 1.09852(4) 0.01099(9) Uani d . 1 . .
O O1 0.81764(18) 0.95045(8) 0.9002(2) 0.0191(4) Uani d . 1 . .
O O2 0.90275(17) 1.00855(8) 0.7371(2) 0.0168(4) Uani d . 1 . .
O O3 1.04702(19) 0.90818(8) 1.0089(2) 0.0203(4) Uani d . 1 . .
O O4 0.86037(17) 1.03478(8) 1.1481(2) 0.0180(4) Uani d . 1 . .
O O5 0.70039(18) 0.75397(8) 1.5592(2) 0.0183(4) Uani d . 1 . .
N N1 0.8976(2) 0.90548(9) 1.2719(3) 0.0139(5) Uani d . 1 . .
N N2 0.7819(3) 0.81071(11) 1.7825(3) 0.0200(6) Uani d . 1 . .
H H2A 0.752(3) 0.7887(13) 1.854(4) 0.022(8) Uiso d . 1 . .
H H2B 0.818(3) 0.8419(16) 1.818(4) 0.047(12) Uiso d . 1 . .
C C1 0.8203(3) 0.97549(10) 0.7606(3) 0.0130(5) Uani d . 1 . .
C C2 0.7165(2) 0.96483(11) 0.6131(3) 0.0122(5) Uani d . 1 . .
C C3 0.6147(2) 0.93399(11) 0.6322(3) 0.0138(6) Uani d . 1 . .
H H3 0.6095 0.9196 0.7413 0.017 Uiso calc R 1 . .
C C4 0.5205(3) 0.92415(11) 0.4928(3) 0.0148(6) Uani d . 1 . .
H H4 0.4508 0.9034 0.5077 0.018 Uiso calc R 1 . .
C C5 0.5265(3) 0.94428(11) 0.3308(3) 0.0147(6) Uani d . 1 . .
C C6 0.6286(3) 0.97476(11) 0.3131(3) 0.0159(6) Uani d . 1 . .
H H6 0.6344 0.9885 0.2035 0.019 Uiso calc R 1 . .
C C7 0.7225(2) 0.98563(10) 0.4518(3) 0.0128(5) Uani d . 1 . .
H H7 0.7911 1.0072 0.4371 0.015 Uiso calc R 1 . .
C C8 0.4259(3) 0.93213(12) 0.1789(3) 0.0221(6) Uani d . 1 . .
H H8A 0.3516 0.9219 0.2179 0.033 Uiso calc R 1 . .
H H8B 0.4498 0.9005 0.1132 0.033 Uiso calc R 1 . .
H H8C 0.4106 0.9661 0.1064 0.033 Uiso calc R 1 . .
C C9 1.1213(2) 0.91754(11) 0.9141(3) 0.0133(5) Uani d . 1 . .
C C10 1.1926(3) 0.86716(11) 0.8745(3) 0.0142(6) Uani d . 1 . .
C C11 1.1638(3) 0.81263(11) 0.9227(3) 0.0188(6) Uani d . 1 . .
H H11 1.0971 0.8075 0.9770 0.023 Uiso calc R 1 . .
C C12 1.2313(3) 0.76602(12) 0.8923(3) 0.0224(7) Uani d . 1 . .
H H12 1.2090 0.7291 0.9232 0.027 Uiso calc R 1 . .
C C13 1.3314(3) 0.77232(12) 0.8172(3) 0.0206(6) Uani d . 1 . .
C C14 1.3589(3) 0.82663(12) 0.7674(3) 0.0203(6) Uani d . 1 . .
H H14 1.4264 0.8318 0.7146 0.024 Uiso calc R 1 . .
C C15 1.2897(3) 0.87351(11) 0.7932(3) 0.0176(6) Uani d . 1 . .
H H15 1.3087 0.9101 0.7552 0.021 Uiso calc R 1 . .
C C16 1.4105(3) 0.72204(13) 0.7957(4) 0.0284(7) Uani d . 1 . .
H H16A 1.3606 0.6874 0.7780 0.043 Uiso calc R 1 . .
H H16B 1.4748 0.7177 0.8985 0.043 Uiso calc R 1 . .
H H16C 1.4473 0.7283 0.6967 0.043 Uiso calc R 1 . .
C C17 0.7944(2) 0.87572(10) 1.2239(3) 0.0134(5) Uani d . 1 . .
H H17 0.7501 0.8796 1.1096 0.016 Uiso calc R 1 . .
C C18 0.7487(2) 0.83964(11) 1.3316(3) 0.0124(5) Uani d . 1 . .
H H18 0.6757 0.8188 1.2916 0.015 Uiso calc R 1 . .
C C19 0.8121(2) 0.83446(10) 1.4999(3) 0.0127(5) Uani d . 1 . .
C C20 0.9206(3) 0.86403(11) 1.5496(3) 0.0170(6) Uani d . 1 . .
H H20 0.9674 0.8604 1.6626 0.020 Uiso calc R 1 . .
C C21 0.9600(3) 0.89878(11) 1.4330(3) 0.0152(6) Uani d . 1 . .
H H21 1.0346 0.9188 1.4683 0.018 Uiso calc R 1 . .
C C22 0.7601(3) 0.79620(11) 1.6172(3) 0.0142(6) Uani d . 1 . .

loop_
_atom_site_aniso_label
_atom_site_aniso_U_11
_atom_site_aniso_U_22
_atom_site_aniso_U_33
_atom_site_aniso_U_12
_atom_site_aniso_U_13
_atom_site_aniso_U_23
Cu1 0.01279(18) 0.01089(15) 0.00968(13) -0.00136(15) 0.00323(11) 0.00055(13)
O1 0.0192(11) 0.0233(11) 0.0133(9) -0.0080(9) 0.0000(8) 0.0042(7)
O2 0.0154(11) 0.0202(10) 0.0137(8) -0.0071(8) 0.0003(7) 0.0035(7)
O3 0.0299(13) 0.0129(9) 0.0236(10) 0.0023(9) 0.0177(9) 0.0009(8)
O4 0.0208(11) 0.0142(9) 0.0221(9) 0.0023(9) 0.0116(8) 0.0033(8)
O5 0.0255(12) 0.0147(10) 0.0160(9) -0.0046(9) 0.0077(8) 0.0016(7)
N1 0.0156(13) 0.0140(11) 0.0130(10) 0.0012(10) 0.0050(9) 0.0011(8)
N2 0.0348(17) 0.0132(12) 0.0140(11) -0.0057(12) 0.0094(11) 0.0010(9)
C1 0.0174(15) 0.0085(13) 0.0143(11) 0.0016(11) 0.0058(10) -0.0026(9)
C2 0.0137(14) 0.0096(11) 0.0128(11) 0.0027(11) 0.0018(9) -0.0023(10)
C3 0.0153(16) 0.0133(13) 0.0141(12) 0.0024(11) 0.0061(10) 0.0007(10)
C4 0.0127(15) 0.0136(13) 0.0179(12) -0.0008(11) 0.0028(11) -0.0016(10)
C5 0.0161(16) 0.0110(12) 0.0162(12) 0.0039(11) 0.0011(10) -0.0026(10)
C6 0.0218(16) 0.0124(13) 0.0138(11) 0.0015(11) 0.0045(11) 0.0006(10)
C7 0.0144(15) 0.0103(12) 0.0150(12) 0.0002(11) 0.0062(10) 0.0001(9)
C8 0.0226(18) 0.0209(15) 0.0198(13) -0.0015(13) -0.0026(12) -0.0029(11)
C9 0.0125(15) 0.0159(13) 0.0099(11) -0.0029(11) -0.0013(10) -0.0023(9)
C10 0.0161(16) 0.0154(13) 0.0104(11) 0.0002(11) 0.0013(10) -0.0003(10)
C11 0.0192(17) 0.0180(14) 0.0195(13) -0.0011(12) 0.0049(11) 0.0025(11)
C12 0.0265(19) 0.0149(14) 0.0241(14) 0.0034(13) 0.0017(12) 0.0022(11)
C13 0.0245(18) 0.0209(15) 0.0149(13) 0.0078(13) 0.0009(11) -0.0017(11)
C14 0.0202(17) 0.0247(16) 0.0171(13) 0.0041(13) 0.0063(11) -0.0008(11)
C15 0.0222(17) 0.0136(13) 0.0160(12) 0.0004(12) 0.0016(11) 0.0003(10)
C16 0.036(2) 0.0219(16) 0.0264(15) 0.0131(14) 0.0043(14) 0.0000(12)
C17 0.0183(16) 0.0113(12) 0.0110(11) 0.0004(11) 0.0036(10) -0.0014(9)
C18 0.0138(15) 0.0112(12) 0.0130(11) -0.0006(11) 0.0049(10) -0.0026(10)
C19 0.0177(16) 0.0093(12) 0.0127(11) 0.0007(11) 0.0065(10) -0.0005(9)
C20 0.0202(17) 0.0189(14) 0.0108(11) -0.0003(12) 0.0003(10) 0.0026(10)
C21 0.0140(15) 0.0152(13) 0.0160(12) -0.0036(11) 0.0026(10) 0.0002(10)
C22 0.0186(16) 0.0134(13) 0.0118(12) 0.0009(12) 0.0060(11) 0.0033(10)

loop_
_atom_type_symbol
_atom_type_description
_atom_type_scat_dispersion_real
_atom_type_scat_dispersion_imag
_atom_type_scat_source
C C 0.0033 0.0016 'International Tables Vol C Tables 4.2.6.8 and 6.1.1.4'
H H 0.0000 0.0000 'International Tables Vol C Tables 4.2.6.8 and 6.1.1.4'
N N 0.0061 0.0033 'International Tables Vol C Tables 4.2.6.8 and 6.1.1.4'
O O 0.0106 0.0060 'International Tables Vol C Tables 4.2.6.8 and 6.1.1.4'
Cu Cu 0.3201 1.2651 'International Tables Vol C Tables 4.2.6.8 and 6.1.1.4'

loop_
_geom_angle_atom_site_label_1
_geom_angle_atom_site_label_2
_geom_angle_atom_site_label_3
_geom_angle_site_symmetry_1
_geom_angle_site_symmetry_3
_geom_angle
_geom_angle_publ_flag
O1 Cu1 Cu1 . 3_777 88.51(5) ?
O1 Cu1 O4 . . 88.96(8) ?
O1 Cu1 N1 . . 97.37(8) ?
O2 Cu1 Cu1 3_777 3_777 79.79(5) ?
O2 Cu1 O1 3_777 . 168.28(7) ?
O2 Cu1 O4 3_777 . 90.82(8) ?
O2 Cu1 N1 3_777 . 94.19(8) ?
O3 Cu1 Cu1 . 3_777 82.21(5) ?
O3 Cu1 O1 . . 87.53(8) ?
O3 Cu1 O2 . 3_777 90.25(8) ?
O3 Cu1 O4 . . 167.82(7) ?
O3 Cu1 N1 . . 91.34(8) ?
O4 Cu1 Cu1 . 3_777 86.04(5) ?
O4 Cu1 N1 . . 100.68(8) ?
N1 Cu1 Cu1 . 3_777 171.10(6) ?
C1 O1 Cu1 . . 117.87(17) ?
C1 O2 Cu1 . 3_777 128.72(16) ?
C9 O3 Cu1 . . 125.69(17) ?
C9 O4 Cu1 3_777 . 120.50(17) ?
C17 N1 Cu1 . . 119.94(16) ?
C17 N1 C21 . . 117.5(2) ?
C21 N1 Cu1 . . 122.42(18) ?
C22 N2 H2A . . 118(2) ?
C22 N2 H2B . . 121(2) ?
H2A N2 H2B . . 120(3) ?
O1 C1 C2 . . 117.3(2) ?
O2 C1 O1 . . 125.1(2) ?
O2 C1 C2 . . 117.6(2) ?
C3 C2 C1 . . 121.6(2) ?
C3 C2 C7 . . 119.1(2) ?
C7 C2 C1 . . 119.4(2) ?
C2 C3 H3 . . 119.9 ?
C4 C3 C2 . . 120.3(2) ?
C4 C3 H3 . . 119.9 ?
C3 C4 C5 . . 121.0(3) ?
C3 C4 H4 . . 119.5 ?
C5 C4 H4 . . 119.5 ?
C4 C5 C8 . . 120.9(3) ?
C6 C5 C4 . . 118.2(2) ?
C6 C5 C8 . . 120.9(2) ?
C5 C6 C7 . . 121.4(2) ?
C5 C6 H6 . . 119.3 ?
C7 C6 H6 . . 119.3 ?
C2 C7 H7 . . 120.0 ?
C6 C7 C2 . . 120.0(2) ?
C6 C7 H7 . . 120.0 ?
C5 C8 H8A . . 109.5 ?
C5 C8 H8B . . 109.5 ?
C5 C8 H8C . . 109.5 ?
H8A C8 H8B . . 109.5 ?
H8A C8 H8C . . 109.5 ?
H8B C8 H8C . . 109.5 ?
O3 C9 O4 . 3_777 125.3(2) ?
O3 C9 C10 . . 116.2(2) ?
O4 C9 C10 3_777 . 118.6(2) ?
C11 C10 C9 . . 120.0(2) ?
C15 C10 C9 . . 121.4(2) ?
C15 C10 C11 . . 118.6(3) ?
C10 C11 H11 . . 119.6 ?
C12 C11 C10 . . 120.7(3) ?
C12 C11 H11 . . 119.6 ?
C11 C12 C13 . . 121.1(3) ?
C11 C12 H12 . . 119.5 ?
C13 C12 H12 . . 119.5 ?
C12 C13 C16 . . 121.0(3) ?
C14 C13 C12 . . 118.1(3) ?
C14 C13 C16 . . 120.9(3) ?
C13 C14 H14 . . 119.3 ?
C15 C14 C13 . . 121.3(3) ?
C15 C14 H14 . . 119.3 ?
C10 C15 H15 . . 119.9 ?
C14 C15 C10 . . 120.2(3) ?
C14 C15 H15 . . 119.9 ?
C13 C16 H16A . . 109.5 ?
C13 C16 H16B . . 109.5 ?
C13 C16 H16C . . 109.5 ?
H16A C16 H16B . . 109.5 ?
H16A C16 H16C . . 109.5 ?
H16B C16 H16C . . 109.5 ?
N1 C17 C18 . . 123.6(2) ?
N1 C17 H17 . . 118.2 ?
C18 C17 H17 . . 118.2 ?
C17 C18 C19 . . 118.5(2) ?
C17 C18 H18 . . 120.7 ?
C19 C18 H18 . . 120.7 ?
C18 C19 C22 . . 118.1(2) ?
C20 C19 C18 . . 118.3(2) ?
C20 C19 C22 . . 123.6(2) ?
C19 C20 H20 . . 120.4 ?
C21 C20 C19 . . 119.3(2) ?
C21 C20 H20 . . 120.4 ?
N1 C21 C20 . . 122.8(3) ?
N1 C21 H21 . . 118.6 ?
C20 C21 H21 . . 118.6 ?
O5 C22 N2 . . 123.4(2) ?
O5 C22 C19 . . 119.8(2) ?
N2 C22 C19 . . 116.9(2) ?

loop_
_geom_bond_atom_site_label_1
_geom_bond_atom_site_label_2
_geom_bond_site_symmetry_2
_geom_bond_distance
_geom_bond_publ_flag
Cu1 Cu1 3_777 2.6375(6) ?
Cu1 O1 . 1.9733(18) yes
Cu1 O2 3_777 1.9703(18) yes
Cu1 O3 . 1.9687(18) yes
Cu1 O4 . 1.9836(18) yes
Cu1 N1 . 2.161(2) yes
O1 C1 . 1.269(3) ?
O2 Cu1 3_777 1.9703(18) ?
O2 C1 . 1.252(3) ?
O3 C9 . 1.259(3) ?
O4 C9 3_777 1.259(3) ?
O5 C22 . 1.232(3) ?
N1 C17 . 1.338(3) ?
N1 C21 . 1.342(3) ?
N2 C22 . 1.339(3) ?
N2 H2A . 0.89(3) ?
N2 H2B . 0.85(4) ?
C1 C2 . 1.497(3) ?
C2 C3 . 1.388(4) ?
C2 C7 . 1.397(3) ?
C3 C4 . 1.387(4) ?
C3 H3 . 0.9500 ?
C4 C5 . 1.395(3) ?
C4 H4 . 0.9500 ?
C5 C6 . 1.384(4) ?
C5 C8 . 1.503(4) ?
C6 C7 . 1.385(4) ?
C6 H6 . 0.9500 ?
C7 H7 . 0.9500 ?
C8 H8A . 0.9800 ?
C8 H8B . 0.9800 ?
C8 H8C . 0.9800 ?
C9 O4 3_777 1.259(3) ?
C9 C10 . 1.499(4) ?
C10 C11 . 1.394(4) ?
C10 C15 . 1.390(4) ?
C11 C12 . 1.381(4) ?
C11 H11 . 0.9500 ?
C12 C13 . 1.389(4) ?
C12 H12 . 0.9500 ?
C13 C14 . 1.389(4) ?
C13 C16 . 1.508(4) ?
C14 C15 . 1.387(4) ?
C14 H14 . 0.9500 ?
C15 H15 . 0.9500 ?
C16 H16A . 0.9800 ?
C16 H16B . 0.9800 ?
C16 H16C . 0.9800 ?
C17 C18 . 1.382(3) ?
C17 H17 . 0.9500 ?
C18 C19 . 1.391(3) ?
C18 H18 . 0.9500 ?
C19 C20 . 1.387(4) ?
C19 C22 . 1.503(3) ?
C20 C21 . 1.381(3) ?
C20 H20 . 0.9500 ?
C21 H21 . 0.9500 ?

loop_
_geom_hbond_atom_site_label_D
_geom_hbond_atom_site_label_H
_geom_hbond_atom_site_label_A
_geom_hbond_site_symmetry_A
_geom_hbond_distance_DH
_geom_hbond_distance_HA
_geom_hbond_distance_DA
_geom_hbond_angle_DHA
_geom_hbond_publ_flag
N2 H2A O5 4_576 0.89(3) 2.11(3) 2.984(3) 169(3) yes

loop_
_geom_torsion_atom_site_label_1
_geom_torsion_atom_site_label_2
_geom_torsion_atom_site_label_3
_geom_torsion_atom_site_label_4
_geom_torsion_site_symmetry_1
_geom_torsion_site_symmetry_2
_geom_torsion_site_symmetry_3
_geom_torsion_site_symmetry_4
_geom_torsion
_geom_torsion_publ_flag
Cu1 Cu1 O1 C1 3_777 . . . -1.45(18) ?
O2 Cu1 O1 C1 3_777 . . . -4.4(5) ?
O3 Cu1 O1 C1 . . . . -83.72(19) ?
O4 Cu1 O1 C1 . . . . 84.61(19) ?
N1 Cu1 O1 C1 . . . . -174.75(19) ?
Cu1 Cu1 O3 C9 3_777 . . . 5.3(2) ?
O1 Cu1 O3 C9 . . . . 94.1(2) ?
O2 Cu1 O3 C9 3_777 . . . -74.4(2) ?
O4 Cu1 O3 C9 . . . . 20.7(5) ?
N1 Cu1 O3 C9 . . . . -168.6(2) ?
Cu1 Cu1 O4 C9 3_777 . . 3_777 -2.61(18) ?
O1 Cu1 O4 C9 . . . 3_777 -91.19(19) ?
O2 Cu1 O4 C9 3_777 . . 3_777 77.09(19) ?
O3 Cu1 O4 C9 . . . 3_777 -17.9(5) ?
N1 Cu1 O4 C9 . . . 3_777 171.51(19) ?
O1 Cu1 N1 C17 . . . . -4.4(2) ?
O1 Cu1 N1 C21 . . . . -179.6(2) ?
O2 Cu1 N1 C17 3_777 . . . 177.58(19) ?
O2 Cu1 N1 C21 3_777 . . . 2.4(2) ?
O3 Cu1 N1 C17 . . . . -92.1(2) ?
O3 Cu1 N1 C21 . . . . 92.7(2) ?
O4 Cu1 N1 C17 . . . . 85.95(19) ?
O4 Cu1 N1 C21 . . . . -89.3(2) ?
Cu1 O1 C1 O2 . . . . 2.0(3) ?
Cu1 O1 C1 C2 . . . . -177.69(16) ?
Cu1 O2 C1 O1 3_777 . . . -1.3(4) ?
Cu1 O2 C1 C2 3_777 . . . 178.39(16) ?
Cu1 O3 C9 O4 . . . 3_777 -5.1(4) ?
Cu1 O3 C9 C10 . . . . 174.71(16) ?
Cu1 N1 C17 C18 . . . . -174.35(19) ?
C21 N1 C17 C18 . . . . 1.1(4) ?
Cu1 N1 C21 C20 . . . . 173.7(2) ?
C17 N1 C21 C20 . . . . -1.6(4) ?
O1 C1 C2 C3 . . . . 7.0(4) ?
O1 C1 C2 C7 . . . . -172.1(2) ?
O2 C1 C2 C3 . . . . -172.7(2) ?
O2 C1 C2 C7 . . . . 8.2(4) ?
C1 C2 C3 C4 . . . . -179.2(2) ?
C7 C2 C3 C4 . . . . -0.1(4) ?
C1 C2 C7 C6 . . . . 178.2(2) ?
C3 C2 C7 C6 . . . . -0.9(4) ?
C2 C3 C4 C5 . . . . 0.8(4) ?
C3 C4 C5 C6 . . . . -0.5(4) ?
C3 C4 C5 C8 . . . . 178.2(2) ?
C4 C5 C6 C7 . . . . -0.5(4) ?
C8 C5 C6 C7 . . . . -179.2(2) ?
C5 C6 C7 C2 . . . . 1.2(4) ?
O3 C9 C10 C11 . . . . 8.4(4) ?
O3 C9 C10 C15 . . . . -170.2(2) ?
O4 C9 C10 C11 3_777 . . . -171.8(2) ?
O4 C9 C10 C15 3_777 . . . 9.6(4) ?
C9 C10 C11 C12 . . . . -177.8(2) ?
C15 C10 C11 C12 . . . . 0.8(4) ?
C9 C10 C15 C14 . . . . 176.1(2) ?
C11 C10 C15 C14 . . . . -2.6(4) ?
C10 C11 C12 C13 . . . . 1.7(4) ?
C11 C12 C13 C14 . . . . -2.5(4) ?
C11 C12 C13 C16 . . . . 175.5(3) ?
C12 C13 C14 C15 . . . . 0.8(4) ?
C16 C13 C14 C15 . . . . -177.3(3) ?
C13 C14 C15 C10 . . . . 1.8(4) ?
N1 C17 C18 C19 . . . . 1.0(4) ?
C17 C18 C19 C20 . . . . -2.6(4) ?
C17 C18 C19 C22 . . . . 178.6(2) ?
C18 C19 C20 C21 . . . . 2.1(4) ?
C22 C19 C20 C21 . . . . -179.1(2) ?
C18 C19 C22 O5 . . . . 30.9(4) ?
C18 C19 C22 N2 . . . . -148.8(3) ?
C20 C19 C22 O5 . . . . -147.9(3) ?
C20 C19 C22 N2 . . . . 32.4(4) ?
C19 C20 C21 N1 . . . . 0.1(4) ?
